data_4517826
loop_
_publ_author_name
'Yu, Qiong'
'Yang, Hongwei'
'Imler, Gregory H.'
'Parrish, Damon A.'
'Cheng, Guangbin'
'Shreeve, Jean'ne M.'

_publ_section_title
;
 Derivatives of 3,6-Bis(3-aminofurazan-4-ylamino)-1,2,4,5-tetrazine:
 Excellent Energetic Properties with Lower Sensitivities.
;
_journal_name_full 'ACS applied materials &amp; interfaces'
_journal_paper_doi 10.1021/acsami.0c08526
_journal_year 2020
_chemical_formula_moiety 'C6 H4 N14 O6'
_chemical_formula_sum 'C6 H4 N14 O6'
_chemical_formula_weight 368.23
_space_group_crystal_system monoclinic
_space_group_IT_number 14
_space_group_name_Hall '-P 2ybc'
_space_group_name_H-M_alt 'P 1 21/c 1'
_atom_sites_solution_hydrogens geom
_audit_creation_method SHELXL-2014/7
_cell_angle_alpha 90
_cell_angle_beta 111.344(2)
_cell_angle_gamma 90
_cell_formula_units_Z 2
_cell_length_a 6.0246(2)
_cell_length_b 15.4056(4)
_cell_length_c 7.6501(2)
_cell_measurement_reflns_used 2466
_cell_measurement_temperature 293(2)
_cell_measurement_theta_max 74.553
_cell_measurement_theta_min 2.869
_cell_volume 661.33(3)
_computing_cell_refinement 'Bruker APEX3 v2015.5-2 (Bruker, 2015)'
_computing_data_collection 'Bruker APEX3 v2015.5-2 (Bruker, 2015)'
_computing_data_reduction
;
Bruker SAINT v8.34A (Bruker, 2013), Bruker XPREP v2014/2 (Bruker, 2014)
;
_computing_molecular_graphics 'Bruker SHELXTL v2014/7 (Bruker, 2014)'
_computing_publication_material 'Bruker SHELXTL v2014/7 (Bruker, 2014)'
_computing_structure_refinement 'SHELXL-2014/7 (Sheldrick, 2014)'
_computing_structure_solution 'Bruker SHELXTL v2014/7 (Bruker, 2014)'
_diffrn_ambient_temperature 293(2)
_diffrn_measured_fraction_theta_full 0.937
_diffrn_measured_fraction_theta_max 0.910
_diffrn_measurement_device_type 'Photon 100'
_diffrn_measurement_method '\w scans'
_diffrn_radiation_monochromator 'HELIOS multilayer optics'
_diffrn_radiation_type CuK\a
_diffrn_radiation_wavelength 1.54178
_diffrn_reflns_av_R_equivalents 0.0309
_diffrn_reflns_av_unetI/netI 0.0298
_diffrn_reflns_Laue_measured_fraction_full 0.937
_diffrn_reflns_Laue_measured_fraction_max 0.910
_diffrn_reflns_limit_h_max 7
_diffrn_reflns_limit_h_min -6
_diffrn_reflns_limit_k_max 17
_diffrn_reflns_limit_k_min -18
_diffrn_reflns_limit_l_max 9
_diffrn_reflns_limit_l_min -7
_diffrn_reflns_number 3982
_diffrn_reflns_point_group_measured_fraction_full 0.937
_diffrn_reflns_point_group_measured_fraction_max 0.910
_diffrn_reflns_theta_full 67.679
_diffrn_reflns_theta_max 74.545
_diffrn_reflns_theta_min 5.744
_diffrn_source '1uS microfocus'
_exptl_absorpt_coefficient_mu 1.448
_exptl_absorpt_correction_T_max 0.7538
_exptl_absorpt_correction_T_min 0.6763
_exptl_absorpt_correction_type multi-scan
_exptl_absorpt_process_details 'SADABS v2014/5 (Bruker, 2008)'
_exptl_crystal_colour 'clear red'
_exptl_crystal_density_diffrn 1.849
_exptl_crystal_description plate
_exptl_crystal_F_000 372
_exptl_crystal_size_max 0.045
_exptl_crystal_size_mid 0.037
_exptl_crystal_size_min 0.020
_refine_diff_density_max 0.223
_refine_diff_density_min -0.217
_refine_diff_density_rms 0.051
_refine_ls_extinction_coef 0.0117(17)
_refine_ls_extinction_expression Fc^*^=kFc[1+0.001xFc^2^\l^3^/sin(2\q)]^-1/4^
_refine_ls_extinction_method 'SHELXL-2014/7 (Sheldrick 2014'
_refine_ls_goodness_of_fit_ref 1.049
_refine_ls_hydrogen_treatment constr
_refine_ls_matrix_type full
_refine_ls_number_parameters 119
_refine_ls_number_reflns 1237
_refine_ls_number_restraints 0
_refine_ls_restrained_S_all 1.049
_refine_ls_R_factor_all 0.0608
_refine_ls_R_factor_gt 0.0459
_refine_ls_shift/su_max 0.000
_refine_ls_shift/su_mean 0.000
_refine_ls_structure_factor_coef Fsqd
_refine_ls_weighting_details 'w=1/[\s^2^(Fo^2^)+(0.0626P)^2^+0.4783P] where P=(Fo^2^+2Fc^2^)/3'
_refine_ls_weighting_scheme calc
_refine_ls_wR_factor_gt 0.1227
_refine_ls_wR_factor_ref 0.1339
_reflns_Friedel_coverage 0.000
_reflns_number_gt 982
_reflns_number_total 1237
_reflns_threshold_expression 'I > 2\s(I)'
_cod_data_source_file am0c08526_si_004.cif
_cod_data_source_block shrv632
_cod_original_sg_symbol_H-M 'P 21/c'
_cod_database_code 4517826
_shelx_shelxl_version_number 2014/7
_shelx_space_group_comment
;
The symmetry employed for this shelxl refinement is uniquely defined
by the following loop, which should always be used as a source of
symmetry information in preference to the above space-group names.
They are only intended as comments.
;
_shelx_estimated_absorpt_t_min 0.938
_shelx_estimated_absorpt_t_max 0.972

loop_
_space_group_symop_operation_xyz
'x, y, z'
'-x, y+1/2, -z+1/2'
'-x, -y, -z'
'x, -y-1/2, z-1/2'

loop_
_atom_site_label
_atom_site_type_symbol
_atom_site_fract_x
_atom_site_fract_y
_atom_site_fract_z
_atom_site_U_iso_or_equiv
_atom_site_adp_type
_atom_site_occupancy
_atom_site_site_symmetry_order
_atom_site_calc_flag
_atom_site_refinement_flags_posn
_atom_site_refinement_flags_adp
_atom_site_refinement_flags_occupancy
_atom_site_disorder_assembly
_atom_site_disorder_group
O1 O 0.1073(5) 0.39095(19) 0.3159(4) 0.0842(9) Uani 1 1 d . . . . .
O2 O -0.1824(4) 0.42407(17) 0.4119(4) 0.0732(8) Uani 1 1 d . . . . .
N3 N 0.0059(4) 0.38891(17) 0.4278(4) 0.0530(7) Uani 1 1 d . . . . .
N4 N 0.1117(4) 0.34093(16) 0.5849(3) 0.0444(6) Uani 1 1 d . . . . .
H4 H 0.0407 0.3322 0.6626 0.053 Uiso 1 1 calc R U . . .
C5 C 0.3340(4) 0.30638(16) 0.6185(3) 0.0359(6) Uani 1 1 d . . . . .
N6 N 0.3661(4) 0.23324(15) 0.5486(4) 0.0490(6) Uani 1 1 d . . . . .
O7 O 0.6077(3) 0.22196(12) 0.6102(3) 0.0533(6) Uani 1 1 d . . . . .
N8 N 0.7288(4) 0.29041(14) 0.7239(3) 0.0440(6) Uani 1 1 d . . . . .
C9 C 0.5608(4) 0.34281(16) 0.7287(3) 0.0333(6) Uani 1 1 d . . . . .
N10 N 0.5916(3) 0.41976(13) 0.8241(3) 0.0367(5) Uani 1 1 d . . . . .
H10 H 0.4655 0.4451 0.8267 0.044 Uiso 1 1 calc R U . . .
C11 C 0.8053(4) 0.46003(14) 0.9159(3) 0.0296(5) Uani 1 1 d . . . . .
N12 N 0.7996(3) 0.52546(13) 1.0283(3) 0.0324(5) Uani 1 1 d . . . . .
N13 N 1.0007(3) 0.56715(13) 1.1152(3) 0.0333(5) Uani 1 1 d . . . . .

loop_
_atom_site_aniso_label
_atom_site_aniso_U_11
_atom_site_aniso_U_22
_atom_site_aniso_U_33
_atom_site_aniso_U_23
_atom_site_aniso_U_13
_atom_site_aniso_U_12
O1 0.094(2) 0.102(2) 0.0729(18) 0.0336(15) 0.0496(16) 0.0283(16)
O2 0.0487(13) 0.0811(17) 0.0832(18) 0.0054(13) 0.0162(12) 0.0209(11)
N3 0.0496(14) 0.0541(15) 0.0541(16) -0.0001(11) 0.0176(12) 0.0017(12)
N4 0.0324(11) 0.0645(15) 0.0382(12) -0.0025(10) 0.0149(9) -0.0002(10)
C5 0.0337(13) 0.0411(13) 0.0368(13) -0.0054(10) 0.0175(11) -0.0046(10)
N6 0.0442(13) 0.0482(14) 0.0568(15) -0.0157(11) 0.0210(11) -0.0085(10)
O7 0.0481(12) 0.0430(11) 0.0706(14) -0.0210(9) 0.0235(10) -0.0003(9)
N8 0.0369(12) 0.0440(13) 0.0513(14) -0.0133(10) 0.0162(10) 0.0010(9)
C9 0.0315(12) 0.0369(13) 0.0358(13) -0.0029(9) 0.0172(10) -0.0015(9)
N10 0.0240(10) 0.0381(11) 0.0494(13) -0.0136(9) 0.0150(9) 0.0001(8)
C11 0.0248(11) 0.0327(12) 0.0333(12) -0.0014(9) 0.0130(9) 0.0017(8)
N12 0.0252(9) 0.0360(11) 0.0378(11) -0.0053(8) 0.0134(8) -0.0001(8)
N13 0.0277(10) 0.0364(11) 0.0376(11) -0.0067(8) 0.0140(8) -0.0004(8)

loop_
_atom_type_symbol
_atom_type_description
_atom_type_scat_dispersion_real
_atom_type_scat_dispersion_imag
_atom_type_scat_source
C C 0.0181 0.0091 'International Tables Vol C Tables 4.2.6.8 and 6.1.1.4'
H H 0.0000 0.0000 'International Tables Vol C Tables 4.2.6.8 and 6.1.1.4'
N N 0.0311 0.0180 'International Tables Vol C Tables 4.2.6.8 and 6.1.1.4'
O O 0.0492 0.0322 'International Tables Vol C Tables 4.2.6.8 and 6.1.1.4'

loop_
_geom_angle_atom_site_label_1
_geom_angle_atom_site_label_2
_geom_angle_atom_site_label_3
_geom_angle
_geom_angle_site_symmetry_1
_geom_angle_site_symmetry_3
_geom_angle_publ_flag
O1 N3 O2 127.1(3) . . ?
O1 N3 N4 116.2(2) . . ?
O2 N3 N4 116.7(3) . . ?
N3 N4 C5 119.2(2) . . ?
N3 N4 H4 120.4 . . ?
C5 N4 H4 120.4 . . ?
N6 C5 N4 122.8(2) . . ?
N6 C5 C9 109.3(2) . . ?
N4 C5 C9 127.8(2) . . ?
C5 N6 O7 105.6(2) . . ?
N6 O7 N8 111.66(18) . . ?
C9 N8 O7 104.5(2) . . ?
N8 C9 N10 126.5(2) . . ?
N8 C9 C5 108.9(2) . . ?
N10 C9 C5 124.6(2) . . ?
C9 N10 C11 125.8(2) . . ?
C9 N10 H10 117.1 . . ?
C11 N10 H10 117.1 . . ?
N12 C11 N13 125.4(2) . 3_767 ?
N12 C11 N10 115.6(2) . . ?
N13 C11 N10 119.0(2) 3_767 . ?
N13 N12 C11 117.33(19) . . ?
N12 N13 C11 117.31(19) . 3_767 ?

loop_
_geom_bond_atom_site_label_1
_geom_bond_atom_site_label_2
_geom_bond_distance
_geom_bond_site_symmetry_2
_geom_bond_publ_flag
O1 N3 1.220(3) . ?
O2 N3 1.223(3) . ?
N3 N4 1.356(3) . ?
N4 C5 1.376(3) . ?
N4 H4 0.8600 . ?
C5 N6 1.292(3) . ?
C5 C9 1.433(3) . ?
N6 O7 1.368(3) . ?
O7 N8 1.393(3) . ?
N8 C9 1.306(3) . ?
C9 N10 1.369(3) . ?
N10 C11 1.370(3) . ?
N10 H10 0.8600 . ?
C11 N12 1.333(3) . ?
C11 N13 1.342(3) 3_767 ?
N12 N13 1.318(3) . ?
N13 C11 1.342(3) 3_767 ?

loop_
_geom_hbond_atom_site_label_D
_geom_hbond_atom_site_label_H
_geom_hbond_atom_site_label_A
_geom_hbond_distance_DH
_geom_hbond_distance_HA
_geom_hbond_distance_DA
_geom_hbond_angle_DHA
_geom_hbond_site_symmetry_A
N4 H4 N8 0.86 2.19 2.974(3) 151.0 1_455
N4 H4 N13 0.86 2.38 2.976(3) 126.8 3_667
N10 H10 N12 0.86 2.30 3.079(3) 151.1 3_667

loop_
_geom_torsion_atom_site_label_1
_geom_torsion_atom_site_label_2
_geom_torsion_atom_site_label_3
_geom_torsion_atom_site_label_4
_geom_torsion
_geom_torsion_site_symmetry_1
_geom_torsion_site_symmetry_2
_geom_torsion_site_symmetry_3
_geom_torsion_site_symmetry_4
_geom_torsion_publ_flag
O1 N3 N4 C5 7.1(4) . . . . ?
O2 N3 N4 C5 -174.2(2) . . . . ?
N3 N4 C5 N6 -85.0(3) . . . . ?
N3 N4 C5 C9 94.0(3) . . . . ?
N4 C5 N6 O7 178.9(2) . . . . ?
C9 C5 N6 O7 -0.3(3) . . . . ?
C5 N6 O7 N8 0.6(3) . . . . ?
N6 O7 N8 C9 -0.6(3) . . . . ?
O7 N8 C9 N10 179.7(2) . . . . ?
O7 N8 C9 C5 0.4(3) . . . . ?
N6 C5 C9 N8 -0.1(3) . . . . ?
N4 C5 C9 N8 -179.2(3) . . . . ?
N6 C5 C9 N10 -179.4(2) . . . . ?
N4 C5 C9 N10 1.5(4) . . . . ?
N8 C9 N10 C11 7.3(4) . . . . ?
C5 C9 N10 C11 -173.6(2) . . . . ?
C9 N10 C11 N12 -167.9(2) . . . . ?
C9 N10 C11 N13 13.3(4) . . . 3_767 ?
N13 C11 N12 N13 0.4(4) 3_767 . . . ?
N10 C11 N12 N13 -178.3(2) . . . . ?
C11 N12 N13 C11 -0.3(4) . . . 3_767 ?
